data_1517138
loop_
_publ_author_name
'Liang Chen'
'Ning Zhao'
'Qiuwen Wang'
'Guohua Hou'
'Haibin Song'
'Guofu Zi'

_publ_section_title
;
 Synthesis, structure, and catalytic activity of titanium complexes with
 chiral biaryl Schiff-base ligands
;
_journal_name_full
;
Inorganica Chimica Acta
;
_journal_page_first 140
_journal_page_last 155
_journal_volume 402
_journal_year 2013
_chemical_formula_moiety 'C58 H48 N4 O4 Ti'
_chemical_formula_sum 'C58 H48 N4 O4 Ti'
_chemical_formula_weight 912.90
_space_group_IT_number 170
_symmetry_cell_setting hexagonal
_symmetry_space_group_name_Hall 'P 65'
_symmetry_space_group_name_H-M 'P 65'
_atom_sites_solution_hydrogens geom
_atom_sites_solution_primary direct
_atom_sites_solution_secondary difmap
_cell_angle_alpha 90.00
_cell_angle_beta 90.00
_cell_angle_gamma 120.00
_cell_formula_units_Z 6
_cell_length_a 25.6435(6)
_cell_length_b 25.6435(6)
_cell_length_c 14.3257(7)
_cell_measurement_reflns_used 6686
_cell_measurement_temperature 150(2)
_cell_measurement_theta_max 21.81
_cell_measurement_theta_min 2.32
_cell_volume 8158.3(5)
_computing_cell_refinement 'Bruker SMART'
_computing_data_collection 'Bruker SMART'
_computing_data_reduction 'Bruker SAINT'
_computing_molecular_graphics 'Bruker SHELXTL'
_computing_publication_material 'Bruker SHELXTL'
_computing_structure_refinement 'SHELXL-97 (Sheldrick, 1997)'
_computing_structure_solution 'SHELXS-97 (Sheldrick, 1990)'
_diffrn_ambient_temperature 150(2)
_diffrn_measured_fraction_theta_full 0.999
_diffrn_measured_fraction_theta_max 0.999
_diffrn_measurement_device_type 'CCD area detector'
_diffrn_measurement_method 'phi and omega scans'
_diffrn_radiation_monochromator graphite
_diffrn_radiation_source 'fine-focus sealed tube'
_diffrn_radiation_type MoK\a
_diffrn_radiation_wavelength 0.71073
_diffrn_reflns_av_R_equivalents 0.0564
_diffrn_reflns_av_sigmaI/netI 0.0547
_diffrn_reflns_limit_h_max 26
_diffrn_reflns_limit_h_min -30
_diffrn_reflns_limit_k_max 30
_diffrn_reflns_limit_k_min -27
_diffrn_reflns_limit_l_max 17
_diffrn_reflns_limit_l_min -16
_diffrn_reflns_number 40525
_diffrn_reflns_theta_full 25.00
_diffrn_reflns_theta_max 25.00
_diffrn_reflns_theta_min 1.83
_exptl_absorpt_coefficient_mu 0.203
_exptl_absorpt_correction_T_max 0.9605
_exptl_absorpt_correction_T_min 0.9231
_exptl_absorpt_correction_type multi-scan
_exptl_absorpt_process_details SADABS
_exptl_crystal_colour orange
_exptl_crystal_density_diffrn 1.115
_exptl_crystal_density_method 'not measured'
_exptl_crystal_description column
_exptl_crystal_F_000 2868
_exptl_crystal_size_max 0.40
_exptl_crystal_size_mid 0.20
_exptl_crystal_size_min 0.20
_refine_diff_density_max 0.673
_refine_diff_density_min -0.321
_refine_diff_density_rms 0.096
_refine_ls_abs_structure_details 'Flack H D (1983), Acta Cryst. A39, 876-881'
_refine_ls_abs_structure_Flack -0.02(3)
_refine_ls_extinction_method none
_refine_ls_goodness_of_fit_ref 1.115
_refine_ls_hydrogen_treatment constr
_refine_ls_matrix_type full
_refine_ls_number_parameters 608
_refine_ls_number_reflns 9548
_refine_ls_number_restraints 1
_refine_ls_restrained_S_all 1.115
_refine_ls_R_factor_all 0.0831
_refine_ls_R_factor_gt 0.0622
_refine_ls_shift/su_max 0.001
_refine_ls_shift/su_mean 0.000
_refine_ls_structure_factor_coef Fsqd
_refine_ls_weighting_details 'calc w=1/[\s^2^(Fo^2^)+(0.1198P)^2^+0.0000P] where P=(Fo^2^+2Fc^2^)/3'
_refine_ls_weighting_scheme calc
_refine_ls_wR_factor_gt 0.1714
_refine_ls_wR_factor_ref 0.1882
_reflns_number_gt 7631
_reflns_number_total 9548
_reflns_threshold_expression >2sigma(I)
_cod_data_source_file ICA-2013-402-140-155-5.cif
_cod_data_source_block compound23
_cod_depositor_comments
;
The following automatic conversions were performed:

'_symmetry_cell_setting' value 'Hexagonal' changed to 'hexagonal'
according to the built-in table from CIF Core dictionary named
'cif_core.dic' version 2.4.1 from
2010-06-29.

'_exptl_absorpt_correction_type' value 'Multi-scan'
changed to 'multi-scan' according to the built-in table from CIF Core
dictionary named 'cif_core.dic' version 2.4.1 from 2010-06-29.

Automatic conversion script
Id: cif_fix_values 2281 2013-09-26 08:29:07Z andrius 
;
_cod_original_sg_symbol_H-M P6(5)
_cod_database_code 1517138

loop_
_symmetry_equiv_pos_as_xyz
'x, y, z'
'-y, x-y, z+2/3'
'-x+y, -x, z+1/3'
'-x, -y, z+1/2'
'y, -x+y, z+1/6'
'x-y, x, z+5/6'

loop_
_atom_site_label
_atom_site_type_symbol
_atom_site_fract_x
_atom_site_fract_y
_atom_site_fract_z
_atom_site_U_iso_or_equiv
_atom_site_adp_type
_atom_site_occupancy
_atom_site_symmetry_multiplicity
_atom_site_calc_flag
_atom_site_refinement_flags
C1 C 0.46177(19) -0.14408(18) 0.9058(3) 0.0340(9) Uani 1 1 d .
H1 H 0.4666 -0.1545 0.8456 0.041 Uiso 1 1 calc R
C2 C 0.4038(2) -0.16780(19) 0.9426(3) 0.0374(10) Uani 1 1 d .
H2 H 0.3706 -0.1933 0.9064 0.045 Uiso 1 1 calc R
C3 C 0.3958(2) -0.15366(19) 1.0311(3) 0.0375(10) Uani 1 1 d .
H3 H 0.3574 -0.1699 1.0565 0.045 Uiso 1 1 calc R
C4 C 0.4463(2) -0.1144(2) 1.0824(3) 0.0386(10) Uani 1 1 d .
H4 H 0.4422 -0.1043 1.1433 0.046 Uiso 1 1 calc R
C5 C 0.50212(19) -0.09078(18) 1.0424(3) 0.0305(9) Uani 1 1 d .
C6 C 0.55732(19) -0.04778(17) 1.0875(3) 0.0304(9) Uani 1 1 d .
H6 H 0.5577 -0.0403 1.1511 0.036 Uiso 1 1 calc R
C7 C 0.66269(19) 0.01168(18) 1.0868(3) 0.0316(9) Uani 1 1 d .
C8 C 0.69995(19) 0.07391(19) 1.0693(3) 0.0366(10) Uani 1 1 d .
H8 H 0.6862 0.0943 1.0322 0.044 Uiso 1 1 calc R
C9 C 0.7552(2) 0.1032(2) 1.1067(3) 0.0439(12) Uani 1 1 d .
H9 H 0.7789 0.1446 1.0983 0.053 Uiso 1 1 calc R
C10 C 0.7782(2) 0.0715(2) 1.1595(4) 0.0430(11) Uani 1 1 d .
C11 C 0.8370(2) 0.1016(2) 1.1970(4) 0.0591(15) Uani 1 1 d .
H11 H 0.8606 0.1432 1.1909 0.071 Uiso 1 1 calc R
C12 C 0.8595(3) 0.0708(3) 1.2417(6) 0.079(2) Uani 1 1 d .
H12 H 0.8982 0.0913 1.2663 0.095 Uiso 1 1 calc R
C13 C 0.8249(3) 0.0081(3) 1.2515(5) 0.0689(18) Uani 1 1 d .
H13 H 0.8412 -0.0130 1.2806 0.083 Uiso 1 1 calc R
C14 C 0.7674(2) -0.0220(2) 1.2181(4) 0.0512(13) Uani 1 1 d .
H14 H 0.7448 -0.0635 1.2250 0.061 Uiso 1 1 calc R
C15 C 0.7416(2) 0.0085(2) 1.1736(3) 0.0402(11) Uani 1 1 d .
C16 C 0.68089(19) -0.02189(19) 1.1379(3) 0.0333(10) Uani 1 1 d .
C17 C 0.6398(2) -0.08729(19) 1.1515(3) 0.0325(9) Uani 1 1 d .
C18 C 0.6217(2) -0.11258(19) 1.2440(3) 0.0384(10) Uani 1 1 d .
C19 C 0.6408(2) -0.0755(2) 1.3257(3) 0.0437(11) Uani 1 1 d .
H19 H 0.6658 -0.0340 1.3202 0.052 Uiso 1 1 calc R
C20 C 0.6220(3) -0.1011(2) 1.4122(4) 0.0555(14) Uani 1 1 d .
H20 H 0.6332 -0.0763 1.4645 0.067 Uiso 1 1 calc R
C21 C 0.5866(3) -0.1633(3) 1.4241(4) 0.0618(16) Uani 1 1 d .
H21 H 0.5763 -0.1798 1.4837 0.074 Uiso 1 1 calc R
C22 C 0.5672(3) -0.1996(2) 1.3472(4) 0.0545(14) Uani 1 1 d .
H22 H 0.5434 -0.2411 1.3546 0.065 Uiso 1 1 calc R
C23 C 0.5831(2) -0.1749(2) 1.2567(3) 0.0413(11) Uani 1 1 d .
C24 C 0.5607(2) -0.2109(2) 1.1757(4) 0.0460(12) Uani 1 1 d .
H24 H 0.5350 -0.2521 1.1825 0.055 Uiso 1 1 calc R
C25 C 0.5753(2) -0.18775(19) 1.0899(3) 0.0368(10) Uani 1 1 d .
H25 H 0.5596 -0.2132 1.0386 0.044 Uiso 1 1 calc R
C26 C 0.61437(18) -0.12505(18) 1.0748(3) 0.0321(9) Uani 1 1 d .
C27 C 0.7156(2) 0.2748(2) 1.1398(5) 0.0573(15) Uani 1 1 d .
H27 H 0.7544 0.2920 1.1155 0.069 Uiso 1 1 calc R
C28 C 0.7040(2) 0.2980(2) 1.2194(4) 0.0555(14) Uani 1 1 d .
H28 H 0.7353 0.3302 1.2507 0.067 Uiso 1 1 calc R
C29 C 0.6478(3) 0.2738(2) 1.2506(4) 0.0614(15) Uani 1 1 d .
H29 H 0.6410 0.2906 1.3036 0.074 Uiso 1 1 calc R
C30 C 0.60053(19) 0.22712(17) 1.2111(3) 0.0341(10) Uani 1 1 d .
H30 H 0.5620 0.2118 1.2354 0.041 Uiso 1 1 calc R
C31 C 0.61041(19) 0.20340(19) 1.1364(3) 0.0346(10) Uani 1 1 d .
C32 C 0.5574(2) 0.15111(19) 1.0961(3) 0.0370(10) Uani 1 1 d .
H32 H 0.5192 0.1443 1.1108 0.044 Uiso 1 1 calc R
C33 C 0.51064(19) 0.06503(18) 1.0047(3) 0.0308(9) Uani 1 1 d .
C34 C 0.45719(19) 0.03463(19) 1.0607(3) 0.0363(10) Uani 1 1 d .
H34 H 0.4579 0.0462 1.1224 0.044 Uiso 1 1 calc R
C35 C 0.4062(2) -0.01035(19) 1.0247(3) 0.0370(10) Uani 1 1 d .
H35 H 0.3719 -0.0294 1.0617 0.044 Uiso 1 1 calc R
C36 C 0.4039(2) -0.02948(18) 0.9308(3) 0.0345(10) Uani 1 1 d .
C37 C 0.3485(2) -0.07394(19) 0.8891(4) 0.0408(11) Uani 1 1 d .
H37 H 0.3130 -0.0908 0.9234 0.049 Uiso 1 1 calc R
C38 C 0.3479(2) -0.0915(2) 0.7987(3) 0.0408(11) Uani 1 1 d .
H38 H 0.3118 -0.1199 0.7716 0.049 Uiso 1 1 calc R
C39 C 0.4008(2) -0.06752(18) 0.7471(3) 0.0372(10) Uani 1 1 d .
H39 H 0.3998 -0.0808 0.6864 0.045 Uiso 1 1 calc R
C40 C 0.4550(2) -0.02413(19) 0.7848(3) 0.0335(10) Uani 1 1 d .
H40 H 0.4900 -0.0088 0.7493 0.040 Uiso 1 1 calc R
C41 C 0.45774(18) -0.00285(17) 0.8767(3) 0.0295(9) Uani 1 1 d .
C42 C 0.51243(18) 0.04598(18) 0.9151(3) 0.0297(9) Uani 1 1 d .
C43 C 0.56830(19) 0.07833(17) 0.8570(3) 0.0315(9) Uani 1 1 d .
C44 C 0.5915(2) 0.13926(19) 0.8278(3) 0.0392(11) Uani 1 1 d .
C45 C 0.5601(2) 0.1713(2) 0.8484(4) 0.0467(12) Uani 1 1 d .
H45 H 0.5235 0.1523 0.8797 0.056 Uiso 1 1 calc R
C46 C 0.5850(3) 0.2301(2) 0.8212(4) 0.0586(15) Uani 1 1 d .
H46 H 0.5643 0.2505 0.8344 0.070 Uiso 1 1 calc R
C47 C 0.6388(3) 0.2603(2) 0.7753(4) 0.0672(19) Uani 1 1 d .
H47 H 0.6546 0.3006 0.7591 0.081 Uiso 1 1 calc R
C48 C 0.6685(3) 0.2312(2) 0.7541(4) 0.0566(15) Uani 1 1 d .
H48 H 0.7050 0.2517 0.7225 0.068 Uiso 1 1 calc R
C49 C 0.6455(2) 0.1698(2) 0.7786(3) 0.0444(12) Uani 1 1 d .
C50 C 0.6751(2) 0.1378(2) 0.7529(4) 0.0496(13) Uani 1 1 d .
H50 H 0.7109 0.1576 0.7195 0.059 Uiso 1 1 calc R
C51 C 0.6525(2) 0.0795(2) 0.7756(3) 0.0405(11) Uani 1 1 d .
H51 H 0.6722 0.0592 0.7563 0.049 Uiso 1 1 calc R
C52 C 0.59858(19) 0.04872(19) 0.8291(3) 0.0334(10) Uani 1 1 d .
C53 C 0.6025(2) -0.1497(2) 0.7651(3) 0.0410(11) Uani 1 1 d .
H53 H 0.6359 -0.1456 0.8040 0.049 Uiso 1 1 calc R
C54 C 0.5546(3) -0.2145(3) 0.7640(6) 0.078(2) Uani 1 1 d .
H54A H 0.5391 -0.2269 0.8259 0.117 Uiso 1 1 calc R
H54B H 0.5713 -0.2384 0.7421 0.117 Uiso 1 1 calc R
H54C H 0.5227 -0.2197 0.7231 0.117 Uiso 1 1 calc R
C55 C 0.6279(4) -0.1214(4) 0.6697(4) 0.093(3) Uani 1 1 d .
H55A H 0.5954 -0.1309 0.6274 0.139 Uiso 1 1 calc R
H55B H 0.6524 -0.1369 0.6457 0.139 Uiso 1 1 calc R
H55C H 0.6520 -0.0784 0.6763 0.139 Uiso 1 1 calc R
C56 C 0.7454(2) 0.0058(2) 0.8952(4) 0.0490(12) Uani 1 1 d .
H56 H 0.7479 0.0019 0.9629 0.059 Uiso 1 1 calc R
C57 C 0.7867(2) 0.0698(3) 0.8689(5) 0.0716(18) Uani 1 1 d .
H57A H 0.7857 0.0742 0.8025 0.107 Uiso 1 1 calc R
H57B H 0.8270 0.0814 0.8879 0.107 Uiso 1 1 calc R
H57C H 0.7742 0.0950 0.8994 0.107 Uiso 1 1 calc R
C58 C 0.7613(3) -0.0378(3) 0.8474(6) 0.0756(19) Uani 1 1 d .
H58A H 0.7351 -0.0779 0.8697 0.113 Uiso 1 1 calc R
H58B H 0.8023 -0.0263 0.8613 0.113 Uiso 1 1 calc R
H58C H 0.7566 -0.0365 0.7811 0.113 Uiso 1 1 calc R
N1 N 0.51040(15) -0.10667(14) 0.9557(2) 0.0297(8) Uani 1 1 d .
N2 N 0.60544(15) -0.02022(14) 1.0402(2) 0.0306(8) Uani 1 1 d .
N3 N 0.6669(2) 0.2243(2) 1.0965(4) 0.0642(13) Uani 1 1 d .
N4 N 0.56272(15) 0.11470(16) 1.0410(2) 0.0340(8) Uani 1 1 d .
O1 O 0.62568(13) -0.10476(13) 0.9878(2) 0.0340(7) Uani 1 1 d .
O2 O 0.57817(12) -0.00932(12) 0.8506(2) 0.0339(7) Uani 1 1 d .
O3 O 0.57902(14) -0.11552(14) 0.8062(2) 0.0392(7) Uani 1 1 d .
O4 O 0.68520(13) -0.01082(14) 0.8723(2) 0.0410(7) Uani 1 1 d .
Ti1 Ti 0.60707(3) -0.05890(3) 0.89846(5) 0.0310(2) Uani 1 1 d .

loop_
_atom_site_aniso_label
_atom_site_aniso_U_11
_atom_site_aniso_U_22
_atom_site_aniso_U_33
_atom_site_aniso_U_23
_atom_site_aniso_U_13
_atom_site_aniso_U_12
C1 0.042(2) 0.030(2) 0.027(2) 0.0017(19) -0.0018(19) 0.0159(19)
C2 0.032(2) 0.028(2) 0.041(3) 0.0023(19) -0.006(2) 0.0070(19)
C3 0.033(2) 0.035(2) 0.042(3) 0.003(2) 0.005(2) 0.015(2)
C4 0.045(3) 0.041(2) 0.030(2) 0.003(2) 0.005(2) 0.021(2)
C5 0.037(2) 0.029(2) 0.028(2) 0.0034(17) 0.0038(18) 0.0180(19)
C6 0.044(2) 0.027(2) 0.027(2) -0.0029(17) 0.0024(19) 0.022(2)
C7 0.034(2) 0.028(2) 0.030(2) -0.0048(17) 0.0034(18) 0.0128(18)
C8 0.039(2) 0.030(2) 0.037(3) -0.002(2) 0.006(2) 0.0137(19)
C9 0.049(3) 0.026(2) 0.044(3) -0.004(2) 0.013(2) 0.009(2)
C10 0.041(3) 0.035(2) 0.048(3) -0.006(2) 0.002(2) 0.015(2)
C11 0.042(3) 0.044(3) 0.076(4) -0.016(3) -0.013(3) 0.010(3)
C12 0.045(3) 0.073(4) 0.098(5) -0.037(4) -0.028(3) 0.014(3)
C13 0.062(4) 0.064(4) 0.088(5) -0.016(3) -0.031(3) 0.037(3)
C14 0.045(3) 0.047(3) 0.062(3) -0.012(3) -0.013(3) 0.023(2)
C15 0.038(3) 0.036(2) 0.039(3) -0.009(2) -0.005(2) 0.013(2)
C16 0.038(2) 0.032(2) 0.032(2) -0.0060(18) 0.0001(19) 0.019(2)
C17 0.037(2) 0.032(2) 0.034(2) -0.0053(19) -0.0039(19) 0.021(2)
C18 0.045(3) 0.034(2) 0.040(3) -0.003(2) 0.002(2) 0.023(2)
C19 0.059(3) 0.040(3) 0.036(3) -0.004(2) -0.006(2) 0.027(2)
C20 0.094(4) 0.055(3) 0.031(3) -0.004(2) -0.007(3) 0.047(3)
C21 0.102(5) 0.054(3) 0.038(3) 0.010(2) 0.009(3) 0.046(3)
C22 0.074(4) 0.040(3) 0.051(3) 0.010(2) 0.014(3) 0.030(3)
C23 0.059(3) 0.032(2) 0.038(3) -0.001(2) 0.006(2) 0.027(2)
C24 0.049(3) 0.028(2) 0.056(3) -0.004(2) 0.005(2) 0.015(2)
C25 0.042(3) 0.028(2) 0.039(3) -0.0065(19) 0.002(2) 0.017(2)
C26 0.032(2) 0.034(2) 0.032(2) -0.0034(19) 0.0016(19) 0.0189(19)
C27 0.037(3) 0.044(3) 0.077(4) 0.004(3) -0.013(3) 0.010(2)
C28 0.054(3) 0.039(3) 0.046(3) -0.006(2) -0.022(3) 0.002(2)
C29 0.073(4) 0.042(3) 0.037(3) -0.003(2) -0.005(3) 0.005(3)
C30 0.033(2) 0.023(2) 0.028(2) -0.0042(17) 0.0050(18) 0.0001(18)
C31 0.031(2) 0.031(2) 0.034(2) 0.0053(19) -0.0024(19) 0.0101(19)
C32 0.035(2) 0.032(2) 0.039(3) 0.0000(19) 0.0006(19) 0.013(2)
C33 0.033(2) 0.029(2) 0.029(2) 0.0017(18) -0.0052(18) 0.0151(18)
C34 0.042(2) 0.037(2) 0.030(2) 0.000(2) 0.001(2) 0.019(2)
C35 0.039(2) 0.028(2) 0.039(2) 0.0052(19) 0.002(2) 0.013(2)
C36 0.041(2) 0.025(2) 0.034(2) 0.0065(17) -0.0015(19) 0.0141(19)
C37 0.035(2) 0.032(2) 0.045(3) 0.008(2) -0.002(2) 0.008(2)
C38 0.041(3) 0.029(2) 0.042(3) 0.0037(19) -0.012(2) 0.009(2)
C39 0.053(3) 0.028(2) 0.029(2) 0.0007(18) -0.006(2) 0.019(2)
C40 0.038(2) 0.031(2) 0.030(2) 0.0042(18) -0.0014(19) 0.016(2)
C41 0.036(2) 0.025(2) 0.030(2) 0.0019(17) -0.0044(18) 0.0169(18)
C42 0.037(2) 0.029(2) 0.030(2) 0.0017(17) -0.0054(18) 0.0212(18)
C43 0.037(2) 0.025(2) 0.027(2) 0.0031(17) -0.0065(18) 0.0105(18)
C44 0.047(3) 0.032(2) 0.027(2) 0.0004(19) -0.016(2) 0.011(2)
C45 0.063(3) 0.039(3) 0.042(3) -0.001(2) -0.015(2) 0.029(2)
C46 0.070(4) 0.040(3) 0.061(4) 0.006(3) -0.020(3) 0.024(3)
C47 0.087(5) 0.032(3) 0.062(4) 0.013(3) -0.034(3) 0.013(3)
C48 0.056(3) 0.036(3) 0.045(3) 0.013(2) -0.019(3) -0.002(2)
C49 0.042(3) 0.035(2) 0.035(3) 0.010(2) -0.017(2) 0.003(2)
C50 0.037(3) 0.052(3) 0.042(3) 0.011(2) -0.006(2) 0.008(2)
C51 0.035(2) 0.045(3) 0.032(2) 0.008(2) 0.0023(19) 0.014(2)
C52 0.034(2) 0.032(2) 0.024(2) 0.0014(18) -0.0043(18) 0.0093(19)
C53 0.052(3) 0.053(3) 0.029(2) -0.004(2) 0.000(2) 0.034(2)
C54 0.063(4) 0.057(4) 0.119(6) -0.036(4) -0.033(4) 0.035(3)
C55 0.129(6) 0.169(8) 0.034(3) 0.014(4) 0.023(4) 0.115(6)
C56 0.033(2) 0.060(3) 0.049(3) -0.003(3) 0.002(2) 0.019(2)
C57 0.038(3) 0.065(4) 0.089(5) -0.007(3) 0.009(3) 0.009(3)
C58 0.058(4) 0.081(4) 0.105(6) -0.009(4) 0.004(4) 0.047(3)
N1 0.0361(19) 0.0265(18) 0.0267(18) 0.0021(14) 0.0038(15) 0.0158(16)
N2 0.039(2) 0.0276(17) 0.0293(19) -0.0037(15) -0.0007(16) 0.0198(16)
N3 0.054(3) 0.055(3) 0.067(3) 0.003(2) -0.005(2) 0.015(2)
N4 0.0356(19) 0.0342(19) 0.0260(19) 0.0016(16) -0.0020(15) 0.0128(16)
O1 0.0410(17) 0.0340(16) 0.0302(17) -0.0058(13) -0.0022(13) 0.0212(14)
O2 0.0330(16) 0.0299(15) 0.0367(17) 0.0025(13) 0.0032(13) 0.0141(13)
O3 0.0534(19) 0.0431(18) 0.0281(16) -0.0077(14) 0.0015(14) 0.0294(16)
O4 0.0351(17) 0.0484(18) 0.0415(18) 0.0034(15) 0.0064(14) 0.0224(15)
Ti1 0.0344(4) 0.0324(4) 0.0268(4) -0.0028(3) 0.0030(3) 0.0172(3)

loop_
_atom_type_symbol
_atom_type_description
_atom_type_scat_dispersion_real
_atom_type_scat_dispersion_imag
_atom_type_scat_source
C C 0.0033 0.0016 'International Tables Vol C Tables 4.2.6.8 and 6.1.1.4'
H H 0.0000 0.0000 'International Tables Vol C Tables 4.2.6.8 and 6.1.1.4'
N N 0.0061 0.0033 'International Tables Vol C Tables 4.2.6.8 and 6.1.1.4'
O O 0.0106 0.0060 'International Tables Vol C Tables 4.2.6.8 and 6.1.1.4'
Ti Ti 0.2776 0.4457 'International Tables Vol C Tables 4.2.6.8 and 6.1.1.4'

loop_
_geom_angle_atom_site_label_1
_geom_angle_atom_site_label_2
_geom_angle_atom_site_label_3
_geom_angle
N1 C1 C2 121.2(4)
N1 C1 H1 119.4
C2 C1 H1 119.4
C3 C2 C1 120.3(4)
C3 C2 H2 119.9
C1 C2 H2 119.9
C2 C3 C4 118.4(4)
C2 C3 H3 120.8
C4 C3 H3 120.8
C5 C4 C3 119.2(4)
C5 C4 H4 120.4
C3 C4 H4 120.4
N1 C5 C4 122.4(4)
N1 C5 C6 113.5(4)
C4 C5 C6 124.1(4)
N2 C6 C5 119.8(4)
N2 C6 H6 120.1
C5 C6 H6 120.1
C16 C7 C8 123.4(4)
C16 C7 N2 117.4(4)
C8 C7 N2 118.8(4)
C9 C8 C7 119.5(5)
C9 C8 H8 120.3
C7 C8 H8 120.3
C8 C9 C10 120.7(4)
C8 C9 H9 119.6
C10 C9 H9 119.6
C11 C10 C15 119.1(5)
C11 C10 C9 121.3(4)
C15 C10 C9 119.6(4)
C12 C11 C10 120.8(5)
C12 C11 H11 119.6
C10 C11 H11 119.6
C11 C12 C13 120.6(5)
C11 C12 H12 119.7
C13 C12 H12 119.7
C14 C13 C12 119.8(6)
C14 C13 H13 120.1
C12 C13 H13 120.1
C13 C14 C15 121.5(5)
C13 C14 H14 119.3
C15 C14 H14 119.3
C14 C15 C10 118.0(4)
C14 C15 C16 122.8(4)
C10 C15 C16 119.2(4)
C7 C16 C15 117.5(4)
C7 C16 C17 120.4(4)
C15 C16 C17 122.0(4)
C26 C17 C18 118.5(4)
C26 C17 C16 120.3(4)
C18 C17 C16 121.0(4)
C23 C18 C19 117.5(4)
C23 C18 C17 120.9(4)
C19 C18 C17 121.7(4)
C20 C19 C18 119.9(4)
C20 C19 H19 120.1
C18 C19 H19 120.1
C19 C20 C21 122.0(5)
C19 C20 H20 119.0
C21 C20 H20 119.0
C22 C21 C20 119.2(5)
C22 C21 H21 120.4
C20 C21 H21 120.4
C21 C22 C23 120.6(5)
C21 C22 H22 119.7
C23 C22 H22 119.7
C18 C23 C22 120.6(5)
C18 C23 C24 117.5(4)
C22 C23 C24 121.9(4)
C25 C24 C23 122.2(4)
C25 C24 H24 118.9
C23 C24 H24 118.9
C24 C25 C26 121.6(4)
C24 C25 H25 119.2
C26 C25 H25 119.2
O1 C26 C17 122.3(4)
O1 C26 C25 118.6(4)
C17 C26 C25 119.1(4)
C28 C27 N3 118.2(5)
C28 C27 H27 120.9
N3 C27 H27 120.9
C29 C28 C27 119.5(5)
C29 C28 H28 120.3
C27 C28 H28 120.3
C28 C29 C30 124.3(5)
C28 C29 H29 117.8
C30 C29 H29 117.8
C31 C30 C29 117.5(5)
C31 C30 H30 121.2
C29 C30 H30 121.2
C30 C31 N3 124.0(4)
C30 C31 C32 116.0(4)
N3 C31 C32 120.0(4)
N4 C32 C31 121.4(4)
N4 C32 H32 119.3
C31 C32 H32 119.3
C42 C33 N4 118.6(4)
C42 C33 C34 121.2(4)
N4 C33 C34 120.2(4)
C35 C34 C33 120.5(4)
C35 C34 H34 119.7
C33 C34 H34 119.7
C34 C35 C36 121.0(4)
C34 C35 H35 119.5
C36 C35 H35 119.5
C35 C36 C41 119.0(4)
C35 C36 C37 121.5(4)
C41 C36 C37 119.5(4)
C38 C37 C36 120.0(4)
C38 C37 H37 120.0
C36 C37 H37 120.0
C37 C38 C39 120.6(4)
C37 C38 H38 119.7
C39 C38 H38 119.7
C40 C39 C38 120.9(4)
C40 C39 H39 119.5
C38 C39 H39 119.5
C39 C40 C41 120.7(4)
C39 C40 H40 119.6
C41 C40 H40 119.6
C40 C41 C36 118.2(4)
C40 C41 C42 121.9(4)
C36 C41 C42 119.9(4)
C33 C42 C41 118.1(4)
C33 C42 C43 120.8(4)
C41 C42 C43 121.0(4)
C52 C43 C44 118.2(4)
C52 C43 C42 119.9(3)
C44 C43 C42 121.9(4)
C49 C44 C43 121.1(5)
C49 C44 C45 117.6(4)
C43 C44 C45 121.2(4)
C46 C45 C44 119.1(5)
C46 C45 H45 120.5
C44 C45 H45 120.5
C47 C46 C45 122.9(6)
C47 C46 H46 118.6
C45 C46 H46 118.6
C48 C47 C46 119.2(5)
C48 C47 H47 120.4
C46 C47 H47 120.4
C47 C48 C49 121.5(6)
C47 C48 H48 119.3
C49 C48 H48 119.3
C44 C49 C50 118.3(4)
C44 C49 C48 119.6(5)
C50 C49 C48 122.0(5)
C51 C50 C49 121.6(5)
C51 C50 H50 119.2
C49 C50 H50 119.2
C50 C51 C52 120.2(5)
C50 C51 H51 119.9
C52 C51 H51 119.9
O2 C52 C43 121.7(4)
O2 C52 C51 117.9(4)
C43 C52 C51 120.4(4)
O3 C53 C54 108.9(4)
O3 C53 C55 106.7(4)
C54 C53 C55 115.9(6)
O3 C53 H53 108.4
C54 C53 H53 108.4
C55 C53 H53 108.4
C53 C54 H54A 109.5
C53 C54 H54B 109.5
H54A C54 H54B 109.5
C53 C54 H54C 109.5
H54A C54 H54C 109.5
H54B C54 H54C 109.5
C53 C55 H55A 109.5
C53 C55 H55B 109.5
H55A C55 H55B 109.5
C53 C55 H55C 109.5
H55A C55 H55C 109.5
H55B C55 H55C 109.5
O4 C56 C57 109.9(4)
O4 C56 C58 108.9(4)
C57 C56 C58 112.9(5)
O4 C56 H56 108.3
C57 C56 H56 108.3
C58 C56 H56 108.3
C56 C57 H57A 109.5
C56 C57 H57B 109.5
H57A C57 H57B 109.5
C56 C57 H57C 109.5
H57A C57 H57C 109.5
H57B C57 H57C 109.5
C56 C58 H58A 109.5
C56 C58 H58B 109.5
H58A C58 H58B 109.5
C56 C58 H58C 109.5
H58A C58 H58C 109.5
H58B C58 H58C 109.5
C1 N1 C5 118.3(4)
C1 N1 Ti1 124.2(3)
C5 N1 Ti1 117.1(3)
C6 N2 C7 120.1(4)
C6 N2 Ti1 117.4(3)
C7 N2 Ti1 115.3(2)
C31 N3 C27 116.4(5)
C32 N4 C33 119.3(4)
C26 O1 Ti1 141.4(3)
C52 O2 Ti1 139.6(3)
C53 O3 Ti1 132.3(3)
C56 O4 Ti1 146.4(3)
O4 Ti1 O3 104.88(14)
O4 Ti1 O2 98.09(13)
O3 Ti1 O2 98.11(14)
O4 Ti1 O1 91.47(14)
O3 Ti1 O1 96.52(13)
O2 Ti1 O1 159.83(13)
O4 Ti1 N2 98.34(14)
O3 Ti1 N2 155.50(14)
O2 Ti1 N2 86.10(12)
O1 Ti1 N2 74.92(12)
O4 Ti1 N1 168.33(14)
O3 Ti1 N1 86.75(13)
O2 Ti1 N1 78.88(12)
O1 Ti1 N1 88.19(12)
N2 Ti1 N1 70.31(12)

loop_
_geom_bond_atom_site_label_1
_geom_bond_atom_site_label_2
_geom_bond_distance
C1 N1 1.338(5)
C1 C2 1.397(6)
C1 H1 0.9300
C2 C3 1.363(7)
C2 H2 0.9300
C3 C4 1.388(7)
C3 H3 0.9300
C4 C5 1.371(6)
C4 H4 0.9300
C5 N1 1.357(5)
C5 C6 1.441(6)
C6 N2 1.268(5)
C6 H6 0.9300
C7 C16 1.377(6)
C7 C8 1.413(6)
C7 N2 1.438(5)
C8 C9 1.340(7)
C8 H8 0.9300
C9 C10 1.437(7)
C9 H9 0.9300
C10 C11 1.413(7)
C10 C15 1.418(6)
C11 C12 1.348(9)
C11 H11 0.9300
C12 C13 1.402(9)
C12 H12 0.9300
C13 C14 1.365(7)
C13 H13 0.9300
C14 C15 1.405(7)
C14 H14 0.9300
C15 C16 1.441(6)
C16 C17 1.481(6)
C17 C26 1.393(6)
C17 C18 1.446(7)
C18 C23 1.408(6)
C18 C19 1.432(7)
C19 C20 1.373(7)
C19 H19 0.9300
C20 C21 1.396(8)
C20 H20 0.9300
C21 C22 1.365(8)
C21 H21 0.9300
C22 C23 1.412(7)
C22 H22 0.9300
C23 C24 1.413(7)
C24 C25 1.336(7)
C24 H24 0.9300
C25 C26 1.423(6)
C25 H25 0.9300
C26 O1 1.325(5)
C27 C28 1.385(9)
C27 N3 1.416(7)
C27 H27 0.9300
C28 C29 1.330(8)
C28 H28 0.9300
C29 C30 1.331(7)
C29 H29 0.9300
C30 C31 1.317(6)
C30 H30 0.9300
C31 N3 1.392(7)
C31 C32 1.469(6)
C32 N4 1.280(6)
C32 H32 0.9300
C33 C42 1.383(6)
C33 N4 1.405(5)
C33 C34 1.436(6)
C34 C35 1.340(6)
C34 H34 0.9300
C35 C36 1.424(7)
C35 H35 0.9300
C36 C41 1.424(6)
C36 C37 1.433(6)
C37 C38 1.368(7)
C37 H37 0.9300
C38 C39 1.390(7)
C38 H38 0.9300
C39 C40 1.383(6)
C39 H39 0.9300
C40 C41 1.413(6)
C40 H40 0.9300
C41 C42 1.442(6)
C42 C43 1.498(6)
C43 C52 1.388(6)
C43 C44 1.429(6)
C44 C49 1.393(7)
C44 C45 1.439(7)
C45 C46 1.368(7)
C45 H45 0.9300
C46 C47 1.366(9)
C46 H46 0.9300
C47 C48 1.342(9)
C47 H47 0.9300
C48 C49 1.421(7)
C48 H48 0.9300
C49 C50 1.417(7)
C50 C51 1.347(7)
C50 H50 0.9300
C51 C52 1.426(6)
C51 H51 0.9300
C52 O2 1.343(5)
C53 O3 1.418(5)
C53 C54 1.492(8)
C53 C55 1.532(8)
C53 H53 0.9800
C54 H54A 0.9600
C54 H54B 0.9600
C54 H54C 0.9600
C55 H55A 0.9600
C55 H55B 0.9600
C55 H55C 0.9600
C56 O4 1.420(6)
C56 C57 1.490(8)
C56 C58 1.529(8)
C56 H56 0.9800
C57 H57A 0.9600
C57 H57B 0.9600
C57 H57C 0.9600
C58 H58A 0.9600
C58 H58B 0.9600
C58 H58C 0.9600
N1 Ti1 2.298(3)
N2 Ti1 2.270(3)
O1 Ti1 1.952(3)
O2 Ti1 1.892(3)
O3 Ti1 1.824(3)
O4 Ti1 1.790(3)
